data_2014777
loop_
_publ_author_name
'Odaba\,so\(glu, Mustafa'
'Albayrak, \,Ci\(gdem'
'B\"uy\"ukg\"ung\"or, Orhan'

_publ_section_title
;
 2,6-Dimethyl-1,4-benzoquinone 4-monooxime
;
_journal_issue 4
_journal_name_full 'Acta Crystallographica Section C'
_journal_page_first o240
_journal_page_last o242
_journal_paper_doi 10.1107/S0108270105005500
_journal_volume 61
_journal_year 2005
_chemical_formula_iupac 'C8 H9 N O2'
_chemical_formula_moiety 'C8 H9 N O2'
_chemical_formula_sum 'C8 H9 N O2'
_chemical_formula_weight 151.16
_chemical_melting_point 445.0(10)
_chemical_name_systematic
;
2,6-Dimethyl-1,4-benzoquinone monooxime
;
_space_group_IT_number 61
_symmetry_cell_setting orthorhombic
_symmetry_space_group_name_Hall '-P 2ac 2ab'
_symmetry_space_group_name_H-M 'P b c a'
_atom_sites_solution_hydrogens geom
_atom_sites_solution_primary direct
_atom_sites_solution_secondary difmap
_cell_angle_alpha 90.00
_cell_angle_beta 90.00
_cell_angle_gamma 90.00
_cell_formula_units_Z 16
_cell_length_a 7.2505(7)
_cell_length_b 16.3379(10)
_cell_length_c 26.4894(17)
_cell_measurement_reflns_used 7762
_cell_measurement_temperature 296
_cell_measurement_theta_max 25.88
_cell_measurement_theta_min 1.46
_cell_volume 3137.9(4)
_computing_cell_refinement X-AREA
_computing_data_collection 'X-AREA (Stoe & Cie, 2002)'
_computing_data_reduction 'X-RED32 (Stoe & Cie, 2002)'
_computing_molecular_graphics 'ORTEP-3 for Windows (Farrugia, 1997)'
_computing_publication_material 'WinGX (Farrugia, 1999)'
_computing_structure_refinement 'SHELXL97 (Sheldrick, 1997)'
_computing_structure_solution 'SHELXS97 (Sheldrick, 1997)'
_diffrn_ambient_temperature 296
_diffrn_detector_area_resol_mean 6.67
_diffrn_measured_fraction_theta_full 0.995
_diffrn_measured_fraction_theta_max 0.995
_diffrn_measurement_device_type 'Stoe IPDS-2'
_diffrn_measurement_method \w
_diffrn_radiation_monochromator 'plane graphite'
_diffrn_radiation_source 'fine-focus sealed tube'
_diffrn_radiation_type MoK\a
_diffrn_radiation_wavelength 0.71073
_diffrn_reflns_av_R_equivalents 0.062
_diffrn_reflns_av_sigmaI/netI 0.040
_diffrn_reflns_limit_h_max 8
_diffrn_reflns_limit_h_min -8
_diffrn_reflns_limit_k_max 20
_diffrn_reflns_limit_k_min -17
_diffrn_reflns_limit_l_max 32
_diffrn_reflns_limit_l_min -32
_diffrn_reflns_number 20873
_diffrn_reflns_theta_full 26.07
_diffrn_reflns_theta_max 26.07
_diffrn_reflns_theta_min 1.54
_diffrn_standards_decay_% <2
_diffrn_standards_number 0
_exptl_absorpt_coefficient_mu 0.093
_exptl_absorpt_correction_type none
_exptl_crystal_colour red
_exptl_crystal_density_diffrn 1.280
_exptl_crystal_density_meas ?
_exptl_crystal_density_method 'not measured'
_exptl_crystal_description 'tetragonal prism'
_exptl_crystal_F_000 1280
_exptl_crystal_size_max 0.30
_exptl_crystal_size_mid 0.17
_exptl_crystal_size_min 0.09
_refine_diff_density_max 0.31
_refine_diff_density_min -0.27
_refine_ls_extinction_coef 0.0052(11)
_refine_ls_extinction_expression Fc^*^=kFc[1+0.001xFc^2^\l^3^/sin(2\q)]^-1/4^
_refine_ls_extinction_method 'SHELXL97 (Sheldrick, 1997)'
_refine_ls_goodness_of_fit_ref 0.872
_refine_ls_hydrogen_treatment constr
_refine_ls_matrix_type full
_refine_ls_number_parameters 198
_refine_ls_number_reflns 3089
_refine_ls_number_restraints 0
_refine_ls_restrained_S_all 0.872
_refine_ls_R_factor_all 0.0895
_refine_ls_R_factor_gt 0.0481
_refine_ls_shift/su_max 0.000
_refine_ls_shift/su_mean 0.000
_refine_ls_structure_factor_coef Fsqd
_refine_ls_weighting_details 'calc w = 1/[\s^2^(Fo^2^)+(0.0913P)^2^] where P = (Fo^2^+2Fc^2^)/3'
_refine_ls_weighting_scheme calc
_refine_ls_wR_factor_gt 0.1266
_refine_ls_wR_factor_ref 0.1425
_reflns_number_gt 1718
_reflns_number_total 3089
_reflns_threshold_expression I>2\s(I)
_cod_data_source_file bm1603.cif
_cod_data_source_block I
_cod_depositor_comments
;
The following automatic conversions were performed:

'_chemical_melting_point' value '444-446' was changed to '445.0(10)'
- the average value was taken and precision was estimated.

Automatic conversion script
Id: cif_fix_values 1646 2011-03-28 12:23:43Z adriana 

The following automatic conversions were performed:

'_chemical_melting_point' value '444-446' was changed to '445.0(10)'
- the average value was taken and precision was estimated.

Automatic conversion script
Id: cif_fix_values 1715 2011-07-08 13:25:40Z adriana 

The following automatic conversions were performed:

'_exptl_crystal_density_meas' value 'not measured' was changed to '?'
- the value is perceived as not measured.

Automatic conversion script
Id: cif_fix_values 3008 2015-01-20 13:52:24Z robertas 
;
_cod_database_code 2014777

loop_
_symmetry_equiv_pos_as_xyz
'x, y, z'
'-x+1/2, -y, z+1/2'
'x+1/2, -y+1/2, -z'
'-x, y+1/2, -z+1/2'
'-x, -y, -z'
'x-1/2, y, -z-1/2'
'-x-1/2, y-1/2, z'
'x, -y-1/2, z-1/2'

loop_
_atom_site_label
_atom_site_fract_x
_atom_site_fract_y
_atom_site_fract_z
_atom_site_U_iso_or_equiv
_atom_site_adp_type
_atom_site_calc_flag
_atom_site_refinement_flags
_atom_site_occupancy
_atom_site_disorder_assembly
_atom_site_disorder_group
_atom_site_type_symbol
C1 0.5133(3) 0.15696(13) 0.21911(7) 0.0518(5) Uani d . 1 . . C
C2 0.5170(3) 0.13642(13) 0.27310(8) 0.0538(5) Uani d . 1 . . C
C3 0.5254(3) 0.19684(14) 0.30675(8) 0.0592(6) Uani d . 1 . . C
H3 0.5250 0.1839 0.3409 0.071 Uiso calc R 1 . . H
C4 0.5349(4) 0.28102(15) 0.29217(9) 0.0632(4) Uani d . 1 . . C
C5 0.5346(3) 0.30100(13) 0.23922(8) 0.0599(6) Uani d . 1 . . C
H5 0.5413 0.3556 0.2295 0.072 Uiso calc R 1 . . H
C6 0.5247(3) 0.24286(13) 0.20346(7) 0.0534(5) Uani d . 1 . . C
C7 0.5090(4) 0.04775(15) 0.28765(9) 0.0757(8) Uani d . 1 . . C
H7A 0.5204 0.0428 0.3236 0.114 Uiso calc R 1 . . H
H7B 0.6082 0.0188 0.2716 0.114 Uiso calc R 1 . . H
H7C 0.3933 0.0249 0.2770 0.114 Uiso calc R 1 . . H
C8 0.5235(4) 0.26134(16) 0.14825(8) 0.0748(8) Uani d . 1 . . C
H8A 0.5297 0.3195 0.1433 0.112 Uiso calc R 1 . . H
H8B 0.4120 0.2406 0.1335 0.112 Uiso calc R 1 . . H
H8C 0.6279 0.2358 0.1325 0.112 Uiso calc R 1 . . H
C9 0.8037(3) 0.38771(15) 0.53736(9) 0.0618(6) Uani d . 1 . . C
C10 0.7467(3) 0.33882(14) 0.49346(9) 0.0594(6) Uani d . 1 . . C
C11 0.6900(3) 0.37668(13) 0.45153(8) 0.0545(6) Uani d . 1 . . C
H11 0.6567 0.3457 0.4235 0.065 Uiso calc R 1 . . H
C12 0.6795(3) 0.46510(12) 0.44883(7) 0.0470(5) Uani d . 1 . . C
C13 0.7278(3) 0.51316(13) 0.49256(7) 0.0515(5) Uani d . 1 . . C
H13 0.7188 0.5699 0.4910 0.062 Uiso calc R 1 . . H
C14 0.7854(3) 0.47789(14) 0.53535(8) 0.0543(6) Uani d . 1 . . C
C15 0.7550(4) 0.24690(17) 0.49819(12) 0.0867(9) Uani d . 1 . . C
H15A 0.7188 0.2223 0.4668 0.130 Uiso calc R 1 . . H
H15B 0.6728 0.2293 0.5245 0.130 Uiso calc R 1 . . H
H15C 0.8786 0.2305 0.5063 0.130 Uiso calc R 1 . . H
C16 0.8347(4) 0.52555(18) 0.58136(9) 0.0774(8) Uani d . 1 . . C
H16A 0.8091 0.5825 0.5758 0.116 Uiso calc R 1 . . H
H16B 0.9635 0.5186 0.5885 0.116 Uiso calc R 1 . . H
H16C 0.7632 0.5063 0.6095 0.116 Uiso calc R 1 . . H
N1 0.5473(3) 0.33307(12) 0.33012(7) 0.0632(4) Uani d . 1 . . N
N2 0.6243(3) 0.49507(10) 0.40609(6) 0.0514(5) Uani d . 1 . . N
O1 0.4999(3) 0.10161(10) 0.18743(5) 0.0668(5) Uani d . 1 . . O
O2 0.5585(3) 0.41143(11) 0.31286(6) 0.0915(7) Uani d . 1 . . O
H2 0.5659 0.4428 0.3370 0.110 Uiso d R 1 . . H
O3 0.8661(3) 0.35446(13) 0.57542(7) 0.0924(7) Uani d . 1 . . O
O4 0.6124(3) 0.57921(9) 0.40651(5) 0.0673(5) Uani d . 1 . . O
H4 0.5773 0.5954 0.3788 0.081 Uiso d R 1 . . H

loop_
_atom_site_aniso_label
_atom_site_aniso_U_11
_atom_site_aniso_U_22
_atom_site_aniso_U_33
_atom_site_aniso_U_12
_atom_site_aniso_U_13
_atom_site_aniso_U_23
C1 0.0641(14) 0.0485(13) 0.0428(11) -0.0016(10) -0.0010(9) -0.0049(9)
C2 0.0683(14) 0.0504(12) 0.0427(10) -0.0044(10) -0.0011(10) -0.0016(10)
C3 0.0748(15) 0.0604(14) 0.0425(11) -0.0055(12) 0.0003(11) -0.0018(10)
C4 0.0823(11) 0.0553(9) 0.0519(8) -0.0053(8) 0.0000(8) -0.0066(6)
C5 0.0764(16) 0.0435(12) 0.0597(14) -0.0038(11) -0.0001(11) -0.0024(10)
C6 0.0675(14) 0.0500(12) 0.0426(11) 0.0016(10) -0.0008(10) -0.0012(10)
C7 0.116(2) 0.0585(15) 0.0530(13) -0.0067(15) -0.0012(14) 0.0069(11)
C8 0.113(2) 0.0618(15) 0.0497(13) -0.0011(14) 0.0029(13) 0.0067(11)
C9 0.0535(13) 0.0737(16) 0.0582(13) 0.0035(11) -0.0016(11) 0.0187(12)
C10 0.0545(14) 0.0516(13) 0.0720(15) 0.0056(11) 0.0021(11) 0.0118(11)
C11 0.0611(14) 0.0452(12) 0.0572(13) 0.0026(10) 0.0027(10) -0.0029(10)
C12 0.0538(12) 0.0453(11) 0.0420(10) 0.0031(9) 0.0012(9) 0.0008(9)
C13 0.0583(14) 0.0486(12) 0.0477(12) -0.0009(10) -0.0028(9) -0.0006(9)
C14 0.0523(13) 0.0631(14) 0.0474(11) -0.0025(10) -0.0031(9) 0.0040(10)
C15 0.083(2) 0.0524(14) 0.124(2) 0.0067(14) -0.0067(17) 0.0203(15)
C16 0.0827(19) 0.097(2) 0.0530(13) -0.0108(15) -0.0154(13) -0.0033(13)
N1 0.0823(11) 0.0553(9) 0.0519(8) -0.0053(8) 0.0000(8) -0.0066(6)
N2 0.0674(12) 0.0418(10) 0.0449(9) 0.0019(8) -0.0013(8) -0.0003(8)
O1 0.1031(13) 0.0516(9) 0.0458(8) -0.0024(8) -0.0074(8) -0.0086(7)
O2 0.156(2) 0.0573(11) 0.0616(11) -0.0071(11) 0.0006(11) -0.0074(8)
O3 0.1028(16) 0.1004(15) 0.0741(12) 0.0114(12) -0.0219(11) 0.0325(11)
O4 0.1092(14) 0.0428(9) 0.0500(8) 0.0030(8) -0.0145(8) 0.0050(7)

loop_
_atom_type_symbol
_atom_type_description
_atom_type_scat_dispersion_real
_atom_type_scat_dispersion_imag
_atom_type_scat_source
C C 0.0033 0.0016 'International Tables Vol C Tables 4.2.6.8 and 6.1.1.4'
H H 0.0000 0.0000 'International Tables Vol C Tables 4.2.6.8 and 6.1.1.4'
N N 0.0061 0.0033 'International Tables Vol C Tables 4.2.6.8 and 6.1.1.4'
O O 0.0106 0.0060 'International Tables Vol C Tables 4.2.6.8 and 6.1.1.4'

loop_
_geom_angle_atom_site_label_1
_geom_angle_atom_site_label_2
_geom_angle_atom_site_label_3
_geom_angle
_geom_angle_publ_flag
O1 C1 C6 120.82(18) ?
O1 C1 C2 119.64(19) ?
C6 C1 C2 119.55(18) ?
C3 C2 C1 118.9(2) ?
C3 C2 C7 123.1(2) ?
C1 C2 C7 118.03(19) ?
C2 C3 C4 122.3(2) ?
C2 C3 H3 118.8 ?
C4 C3 H3 118.8 ?
N1 C4 C3 114.7(2) ?
N1 C4 C5 126.6(2) ?
C3 C4 C5 118.7(2) ?
C6 C5 C4 121.8(2) ?
C6 C5 H5 119.1 ?
C4 C5 H5 119.1 ?
C5 C6 C1 118.72(18) ?
C5 C6 C8 123.2(2) ?
C1 C6 C8 118.05(18) ?
C2 C7 H7A 109.5 ?
C2 C7 H7B 109.5 ?
H7A C7 H7B 109.5 ?
C2 C7 H7C 109.5 ?
H7A C7 H7C 109.5 ?
H7B C7 H7C 109.5 ?
C6 C8 H8A 109.5 ?
C6 C8 H8B 109.5 ?
H8A C8 H8B 109.5 ?
C6 C8 H8C 109.5 ?
H8A C8 H8C 109.5 ?
H8B C8 H8C 109.5 ?
O3 C9 C10 120.7(2) ?
O3 C9 C14 120.1(2) ?
C10 C9 C14 119.14(19) ?
C11 C10 C9 119.5(2) ?
C11 C10 C15 122.8(2) ?
C9 C10 C15 117.7(2) ?
C10 C11 C12 121.3(2) ?
C10 C11 H11 119.4 ?
C12 C11 H11 119.4 ?
N2 C12 C13 124.78(19) ?
N2 C12 C11 115.86(18) ?
C13 C12 C11 119.36(18) ?
C14 C13 C12 121.4(2) ?
C14 C13 H13 119.3 ?
C12 C13 H13 119.3 ?
C13 C14 C9 119.2(2) ?
C13 C14 C16 122.9(2) ?
C9 C14 C16 118.0(2) ?
C10 C15 H15A 109.5 ?
C10 C15 H15B 109.5 ?
H15A C15 H15B 109.5 ?
C10 C15 H15C 109.5 ?
H15A C15 H15C 109.5 ?
H15B C15 H15C 109.5 ?
C14 C16 H16A 109.5 ?
C14 C16 H16B 109.5 ?
H16A C16 H16B 109.5 ?
C14 C16 H16C 109.5 ?
H16A C16 H16C 109.5 ?
H16B C16 H16C 109.5 ?
C4 N1 O2 110.74(18) y
C12 N2 O4 112.90(16) y
N1 O2 H2 109.3 ?
N2 O4 H4 109.5 ?

loop_
_geom_bond_atom_site_label_1
_geom_bond_atom_site_label_2
_geom_bond_site_symmetry_2
_geom_bond_distance
_geom_bond_publ_flag
C1 O1 . 1.238(2) y
C1 C6 . 1.466(3) y
C1 C2 . 1.469(3) y
C2 C3 . 1.331(3) y
C2 C7 . 1.500(3) ?
C3 C4 . 1.430(3) y
C3 H3 . 0.9300 ?
C4 N1 . 1.320(3) y
C4 C5 . 1.440(3) y
C5 C6 . 1.343(3) y
C5 H5 . 0.9300 ?
C6 C8 . 1.493(3) ?
C7 H7A . 0.9600 ?
C7 H7B . 0.9600 ?
C7 H7C . 0.9600 ?
C8 H8A . 0.9600 ?
C8 H8B . 0.9600 ?
C8 H8C . 0.9600 ?
C9 O3 . 1.231(3) y
C9 C10 . 1.470(3) y
C9 C14 . 1.480(3) y
C10 C11 . 1.336(3) y
C10 C15 . 1.508(3) ?
C11 C12 . 1.448(3) y
C11 H11 . 0.9300 ?
C12 N2 . 1.297(2) y
C12 C13 . 1.443(3) y
C13 C14 . 1.338(3) y
C13 H13 . 0.9300 ?
C14 C16 . 1.490(3) ?
C15 H15A . 0.9600 ?
C15 H15B . 0.9600 ?
C15 H15C . 0.9600 ?
C16 H16A . 0.9600 ?
C16 H16B . 0.9600 ?
C16 H16C . 0.9600 ?
N1 O2 . 1.362(3) y
N2 O4 . 1.377(2) y
O2 H2 . 0.82 ?
O4 H4 . 0.82 ?

loop_
_geom_hbond_atom_site_label_D
_geom_hbond_atom_site_label_H
_geom_hbond_atom_site_label_A
_geom_hbond_site_symmetry_A
_geom_hbond_distance_DH
_geom_hbond_distance_HA
_geom_hbond_distance_DA
_geom_hbond_angle_DHA
O2 H2 N2 . 0.82 2.06 2.862(2) 164
O4 H4 O1 4_655 0.82 1.84 2.643(2) 164
C3 H3 O3 3_456 0.93 2.58, 3.432(3) 153
C11 H11 N1 . 0.93 2.61 3.453(3) 152

loop_
_geom_torsion_atom_site_label_1
_geom_torsion_atom_site_label_2
_geom_torsion_atom_site_label_3
_geom_torsion_atom_site_label_4
_geom_torsion
_geom_torsion_publ_flag
O1 C1 C2 C3 -177.8(2) ?
C6 C1 C2 C3 1.9(3) ?
O1 C1 C2 C7 1.6(4) ?
C6 C1 C2 C7 -178.7(2) ?
C1 C2 C3 C4 -1.4(4) ?
C7 C2 C3 C4 179.3(2) ?
C2 C3 C4 N1 -178.3(2) ?
C2 C3 C4 C5 0.3(4) ?
N1 C4 C5 C6 178.7(2) ?
C3 C4 C5 C6 0.3(4) ?
C4 C5 C6 C1 0.3(4) ?
C4 C5 C6 C8 179.8(2) ?
O1 C1 C6 C5 178.3(2) ?
C2 C1 C6 C5 -1.3(3) ?
O1 C1 C6 C8 -1.2(3) ?
C2 C1 C6 C8 179.1(2) ?
O3 C9 C10 C11 -175.9(2) ?
C14 C9 C10 C11 4.0(3) ?
O3 C9 C10 C15 4.2(4) ?
C14 C9 C10 C15 -175.9(2) ?
C9 C10 C11 C12 -1.4(3) ?
C15 C10 C11 C12 178.4(2) ?
C10 C11 C12 N2 179.4(2) ?
C10 C11 C12 C13 -1.2(3) ?
N2 C12 C13 C14 -179.4(2) ?
C11 C12 C13 C14 1.2(3) ?
C12 C13 C14 C9 1.4(3) ?
C12 C13 C14 C16 -179.4(2) ?
O3 C9 C14 C13 176.0(2) ?
C10 C9 C14 C13 -4.0(3) ?
O3 C9 C14 C16 -3.3(4) ?
C10 C9 C14 C16 176.8(2) ?
C3 C4 N1 O2 179.1(2) y
C5 C4 N1 O2 0.6(4) y
C13 C12 N2 O4 -1.1(3) y
C11 C12 N2 O4 178.28(19) y

loop_
_cod_related_entry_id
_cod_related_entry_database
_cod_related_entry_code
1 ChemSpider 10430058
